data_7209438
loop_
_publ_author_name
'Busche, S.'
'Bluhm, K.'

_publ_section_title
;
 Zur Synthese und Kristallstruktur von Zinkboratoxiden mit isolierten,
 trigonal planaren BO3-Baugruppen: Zn5Mn(BO3)2O4 und ZnFe(BO3)O
;
_journal_name_full
;
Zeitschrift fuer Naturforschung, Teil B. Anorganische Chemie, Organische
 Chemie (42,1987-)
;
_journal_page_first 1450
_journal_page_last 1454
_journal_volume 50
_journal_year 1995
_chemical_formula_sum 'B2 Mn O10 Zn5'
_chemical_name_systematic 'Zn5 Mn (B O3)2 O4'
_space_group_IT_number 55
_symmetry_space_group_name_Hall '-P 2 2ab'
_symmetry_space_group_name_H-M 'P b a m'
_cell_angle_alpha 90
_cell_angle_beta 90
_cell_angle_gamma 90
_cell_formula_units_Z 2
_cell_length_a 9.2641
_cell_length_b 12.366
_cell_length_c 3.0455
_cell_volume 348.892
_citation_journal_id_ASTM ZNBSEN
_cod_data_source_file boron_252.cif
_cod_data_source_block B2Mn1O10Zn5
_cod_original_cell_volume 348.8921
_cod_original_formula_sum 'B2 Mn1 O10 Zn5'
_cod_database_code 7209438

loop_
_symmetry_equiv_pos_as_xyz
x,y,z
-x,-y,z
x+1/2,-y+1/2,-z
-x+1/2,y+1/2,-z
-x,-y,-z
x,y,-z
-x-1/2,y-1/2,z
x-1/2,-y-1/2,z

loop_
_atom_site_label
_atom_site_type_symbol
_atom_site_fract_x
_atom_site_fract_y
_atom_site_fract_z
_atom_site_occupancy
_atom_site_U_iso_or_equiv
O1 O-2 0.1491 0.9571 0 1 0.0
Zn1 Zn+2 0.00299 0.27867 0.5 1 0.0
Zn2 Zn+2 0 0 0.5 1 0.0
Mn1 Mn+4 0.23734 0.11735 0 0.5 0.0
O4 O-2 0.3884 0.0799 0.5 1 0.0
Zn3 Zn+2 0.5 0 0 1 0.0
O5 O-2 0.3514 0.2639 0 1 0.0
O2 O-2 0.1064 0.1422 0.5 1 0.0
O3 O-2 0.1281 0.3582 0 1 0.0
B1 B+3 0.2765 0.3611 0 1 0.0
Zn4 Zn+2 0.23734 0.11735 0 0.5 0.0
